data_7718197
loop_
_publ_author_name
'Zinke, Julian'
'Bruhn, Clemens'
'Demeshko, Serhiy'
'Siemeling, Ulrich'

_publ_section_title
;
 The &#x201C;pogo stick&#x201D; complex [FeCp*{N(SiMe3)2}]: spin state
 properties, adduct formation with Lewis bases, and reactivity towards
 weakly Br\/onsted acidic protonated NHCs
;
_journal_issue 14
_journal_name_full 'Dalton Transactions'
_journal_page_first 5812
_journal_page_last 5828
_journal_paper_doi 10.1039/D5DT00300H
_journal_volume 54
_journal_year 2025
_chemical_formula_moiety 'C41 H49 Br Fe2 N2'
_chemical_formula_sum 'C41 H49 Br Fe2 N2'
_chemical_formula_weight 761.43
_space_group_crystal_system orthorhombic
_space_group_IT_number 62
_space_group_name_Hall '-P 2ac 2n'
_space_group_name_H-M_alt 'P n m a'
_atom_sites_solution_hydrogens mixed
_atom_sites_solution_primary dual
_audit_creation_date 2024-08-07
_audit_creation_method
;
Olex2 1.5
(compiled 2024.02.16 svn.r378c4104 for OlexSys, GUI svn.r6928)
;
_audit_update_record
;
2025-02-05 deposited with the CCDC.	2025-03-03 downloaded from the CCDC.
;
_cell_angle_alpha 90
_cell_angle_beta 90
_cell_angle_gamma 90
_cell_formula_units_Z 4
_cell_length_a 17.0770(7)
_cell_length_b 20.6820(7)
_cell_length_c 10.0448(4)
_cell_measurement_reflns_used 9739
_cell_measurement_temperature 100(2)
_cell_measurement_theta_max 70.71
_cell_measurement_theta_min 4.28
_cell_volume 3547.7(2)
_computing_cell_refinement 'X-Area Recipe 1.36.0.0 (STOE, 2020)'
_computing_data_collection 'X-Area Pilatus3_SV 1.31.170.0 (STOE, 2020)'
_computing_data_reduction
;
X-Area Integrate 1.78.3.0 (STOE, 2020)
X-Area LANA 1.83.8.0 (STOE, 2020)
;
_computing_molecular_graphics 'Olex2 1.5 (Dolomanov et al., 2009)'
_computing_publication_material 'Olex2 1.5 (Dolomanov et al., 2009)'
_computing_structure_refinement 'SHELXL 2019/3 (Sheldrick, 2015)'
_computing_structure_solution 'SHELXT 2014/4 (Sheldrick, 2014)'
_diffrn_ambient_temperature 100(2)
_diffrn_detector Pilatus200K
_diffrn_detector_area_resol_mean 5.81
_diffrn_detector_type 'DECTRIS PILATUS 200K'
_diffrn_measured_fraction_theta_full 0.990
_diffrn_measured_fraction_theta_max 0.975
_diffrn_measurement_details
;
 569 frames, detector distance = 40 mm
;
_diffrn_measurement_device 'Eulerian 4-circle diffractometer'
_diffrn_measurement_device_type 'STOE STADIVARI'
_diffrn_measurement_method 'rotation method, \w scans'
_diffrn_radiation_collimation '1.2 mm, 0.6 diameter'
_diffrn_radiation_monochromator 'Graded multilayer mirror'
_diffrn_radiation_polarisn_norm 0
_diffrn_radiation_probe x-ray
_diffrn_radiation_type CuK\a
_diffrn_radiation_wavelength 1.54186
_diffrn_reflns_av_R_equivalents 0.0357
_diffrn_reflns_av_unetI/netI 0.0373
_diffrn_reflns_Laue_measured_fraction_full 0.990
_diffrn_reflns_Laue_measured_fraction_max 0.975
_diffrn_reflns_limit_h_max 20
_diffrn_reflns_limit_h_min -12
_diffrn_reflns_limit_k_max 18
_diffrn_reflns_limit_k_min -25
_diffrn_reflns_limit_l_max 12
_diffrn_reflns_limit_l_min -8
_diffrn_reflns_number 9189
_diffrn_reflns_point_group_measured_fraction_full 0.990
_diffrn_reflns_point_group_measured_fraction_max 0.975
_diffrn_reflns_theta_full 67.686
_diffrn_reflns_theta_max 70.954
_diffrn_reflns_theta_min 4.275
_diffrn_source Cu-Genix
_diffrn_source_current 0.600
_diffrn_source_power 0.030
_diffrn_source_voltage 50
_exptl_absorpt_coefficient_mu 8.103
_exptl_absorpt_correction_T_max 0.6445
_exptl_absorpt_correction_T_min 0.1930
_exptl_absorpt_correction_type multi-scan
_exptl_absorpt_process_details
;
STOE X-Red32, absorption correction by Gaussian integration, analogous to
P. Coppens, "The Evaluation of Absorption and Extinction in Single-Crystal
Structure Analysis", published in: F. R. Ahmed (Editor), "Crystallographic
Computing", Munksgaard, Copenhagen (1970), 255 - 270. Afterwards scaling of
reflection intensities was performed within STOE LANA. J. Koziskova, F. Hahn,
J. Richter, J. Kozisek, Acta Chimica Slovaca, vol. 9, no. 2, 2016, pp. 136-140.
;
_exptl_crystal_colour yellow
_exptl_crystal_colour_primary yellow
_exptl_crystal_density_diffrn 1.426
_exptl_crystal_density_method 'not measured'
_exptl_crystal_description plate
_exptl_crystal_F_000 1584
_exptl_crystal_size_max 0.17
_exptl_crystal_size_mid 0.093
_exptl_crystal_size_min 0.03
_refine_diff_density_max 0.508
_refine_diff_density_min -0.660
_refine_diff_density_rms 0.085
_refine_ls_extinction_method none
_refine_ls_goodness_of_fit_ref 1.038
_refine_ls_hydrogen_treatment mixed
_refine_ls_matrix_type full
_refine_ls_number_parameters 228
_refine_ls_number_reflns 3440
_refine_ls_number_restraints 30
_refine_ls_restrained_S_all 1.034
_refine_ls_R_factor_all 0.0605
_refine_ls_R_factor_gt 0.0432
_refine_ls_shift/su_max 0.001
_refine_ls_shift/su_mean 0.000
_refine_ls_structure_factor_coef Fsqd
_refine_ls_weighting_details 'w=1/[\s^2^(Fo^2^)+(0.0584P)^2^+5.0827P] where P=(Fo^2^+2Fc^2^)/3'
_refine_ls_weighting_scheme calc
_refine_ls_wR_factor_gt 0.1017
_refine_ls_wR_factor_ref 0.1112
_reflns_Friedel_coverage 0.000
_reflns_number_gt 2799
_reflns_number_total 3440
_reflns_threshold_expression 'I > 2\s(I)'
_cod_data_source_file d5dt00300h2.cif
_cod_data_source_block sv1076
_cod_depositor_comments 'Adding full bibliography for 7718189--7718202.cif.'
_cod_database_code 7718197
_shelx_shelxl_version_number 2019/3
_shelx_space_group_comment
;
The symmetry employed for this shelxl refinement is uniquely defined
by the following loop, which should always be used as a source of
symmetry information in preference to the above space-group names.
They are only intended as comments.
;
_shelx_estimated_absorpt_t_max 0.793
_shelx_estimated_absorpt_t_min 0.340
_olex2_refinement_description
;
1. Fixed Uiso
 At 1.2 times of:
  All C(H) groups, All C(H,H) groups
 At 1.5 times of:
  All C(H,H,H) groups, All C(H,H,H,H) groups
2. Rigid body (RIGU) restrains
 C20, C17, C18, C21, C19, C22
 with sigma for 1-2 distances of 0.004 and sigma for 1-3 distances of 0.004
3.a Secondary CH2 refined with riding coordinates:
 C7(H7A,H7B)
3.b Aromatic/amide H refined with riding coordinates:
 C3(H3), C4(H4), C5(H5), C6(H6), C10(H10), C12(H12)
3.c Idealised Me refined as rotating group:
 C14(H14A,H14B,H14C), C15(H15A,H15B,H15C), C16(H16A,H16B,H16C), C21(H21A,H21B,
 H21C), C22(H22A,H22B,H22C)
;
_olex2_submission_special_instructions 'No special instructions were received'

loop_
_space_group_symop_operation_xyz
'x, y, z'
'-x+1/2, -y, z+1/2'
'-x, y+1/2, -z'
'x+1/2, -y+1/2, -z+1/2'
'-x, -y, -z'
'x-1/2, y, -z-1/2'
'x, -y-1/2, z'
'-x-1/2, y-1/2, z-1/2'

loop_
_atom_site_label
_atom_site_type_symbol
_atom_site_fract_x
_atom_site_fract_y
_atom_site_fract_z
_atom_site_U_iso_or_equiv
_atom_site_adp_type
_atom_site_occupancy
_atom_site_site_symmetry_order
_atom_site_calc_flag
_atom_site_refinement_flags_posn
_atom_site_refinement_flags_adp
_atom_site_refinement_flags_occupancy
_atom_site_disorder_assembly
_atom_site_disorder_group
Br1 Br 0.45696(3) 0.750000 0.78088(5) 0.02518(15) Uani 1 2 d S T P . .
Fe1 Fe 0.76423(4) 0.750000 0.36913(7) 0.01906(19) Uani 1 2 d S T P . .
N1 N 0.65786(15) 0.69276(12) 0.5757(3) 0.0182(6) Uani 1 1 d . . . . .
C1 C 0.6391(3) 0.750000 0.6335(5) 0.0176(9) Uani 1 2 d S T P . .
Fe2 Fe 0.59579(4) 0.750000 0.81596(8) 0.0219(2) Uani 1 2 d S T P . .
C2 C 0.71194(18) 0.68140(15) 0.4695(3) 0.0190(7) Uani 1 1 d . . . . .
C3 C 0.6926(2) 0.67475(17) 0.3317(3) 0.0244(7) Uani 1 1 d . . . . .
H3 H 0.641396 0.676358 0.294752 0.029 Uiso 1 1 calc R U . . .
C4 C 0.7631(2) 0.66535(18) 0.2600(4) 0.0292(8) Uani 1 1 d . . . . .
H4 H 0.767622 0.660312 0.166269 0.035 Uiso 1 1 calc R U . . .
C5 C 0.8260(2) 0.66480(17) 0.3532(4) 0.0287(8) Uani 1 1 d . . . . .
H5 H 0.879749 0.659415 0.331729 0.034 Uiso 1 1 calc R U . . .
C6 C 0.79513(19) 0.67362(15) 0.4838(4) 0.0222(7) Uani 1 1 d . . . . .
H6 H 0.824001 0.674233 0.564597 0.027 Uiso 1 1 calc R U . . .
C7 C 0.6226(2) 0.63307(16) 0.6332(4) 0.0235(7) Uani 1 1 d . . . . .
H7A H 0.574878 0.644704 0.683825 0.028 Uiso 1 1 calc R U . . .
H7B H 0.660185 0.613104 0.695976 0.028 Uiso 1 1 calc R U . . .
C8 C 0.6016(2) 0.58465(16) 0.5263(4) 0.0229(7) Uani 1 1 d . . . . .
C9 C 0.6489(2) 0.53074(17) 0.5028(4) 0.0286(8) Uani 1 1 d . . . . .
C10 C 0.6309(2) 0.48994(18) 0.3974(4) 0.0347(9) Uani 1 1 d . . . . .
H10 H 0.663536 0.453567 0.381357 0.042 Uiso 1 1 calc R U . . .
C11 C 0.5670(2) 0.50026(18) 0.3147(4) 0.0318(9) Uani 1 1 d . . . . .
C12 C 0.5191(2) 0.55267(18) 0.3422(4) 0.0281(8) Uani 1 1 d . . . . .
H12 H 0.473947 0.559656 0.288918 0.034 Uiso 1 1 calc R U . . .
C13 C 0.53534(19) 0.59522(16) 0.4453(4) 0.0234(7) Uani 1 1 d . . . . .
C14 C 0.7193(2) 0.5151(2) 0.5890(5) 0.0435(11) Uani 1 1 d . . . . .
H14A H 0.755961 0.551513 0.587375 0.065 Uiso 1 1 calc R U . . .
H14B H 0.745287 0.476294 0.554705 0.065 Uiso 1 1 calc R U . . .
H14C H 0.702005 0.507373 0.680695 0.065 Uiso 1 1 calc R U . . .
C15 C 0.5497(3) 0.4560(2) 0.1989(5) 0.0465(12) Uani 1 1 d . . . . .
H15A H 0.580321 0.469663 0.121332 0.070 Uiso 1 1 calc R U . . .
H15B H 0.493746 0.458127 0.177502 0.070 Uiso 1 1 calc R U . . .
H15C H 0.563703 0.411543 0.222643 0.070 Uiso 1 1 calc R U . . .
C16 C 0.4816(2) 0.65201(19) 0.4682(4) 0.0303(8) Uani 1 1 d . . . . .
H16A H 0.465378 0.652899 0.561778 0.045 Uiso 1 1 calc R U . . .
H16B H 0.435357 0.647877 0.411209 0.045 Uiso 1 1 calc R U . . .
H16C H 0.509318 0.692174 0.446613 0.045 Uiso 1 1 calc R U . . .
C17 C 0.5875(3) 0.750000 1.0347(5) 0.0315(12) Uani 1 2 d S T P . .
C18 C 0.6289(2) 0.80615(19) 0.9933(3) 0.0286(8) Uani 1 1 d . . . . .
C19 C 0.69490(19) 0.78519(17) 0.9216(3) 0.0238(7) Uani 1 1 d . . . . .
C20 C 0.5142(4) 0.750000 1.1160(7) 0.057(2) Uani 1 2 d S T P . .
C21 C 0.6046(3) 0.8748(2) 1.0196(4) 0.0464(11) Uani 1 1 d . . . . .
H21A H 0.627757 0.903240 0.952202 0.070 Uiso 1 1 calc R U . . .
H21B H 0.622749 0.887941 1.108144 0.070 Uiso 1 1 calc R U . . .
H21C H 0.547381 0.878083 1.015663 0.070 Uiso 1 1 calc R U . . .
C22 C 0.7617(2) 0.8252(2) 0.8714(4) 0.0373(10) Uani 1 1 d . . . . .
H22A H 0.807143 0.819414 0.929840 0.056 Uiso 1 1 calc R U . . .
H22B H 0.746493 0.870905 0.870588 0.056 Uiso 1 1 calc R U . . .
H22C H 0.775311 0.811555 0.780869 0.056 Uiso 1 1 calc R U . . .
H20A H 0.464(4) 0.750000 1.061(8) 0.056 Uiso 1 2 d S U P . .
H20B H 0.514(3) 0.720(3) 1.175(6) 0.07(2) Uiso 1 1 d . . . . .

loop_
_atom_site_aniso_label
_atom_site_aniso_U_11
_atom_site_aniso_U_22
_atom_site_aniso_U_33
_atom_site_aniso_U_23
_atom_site_aniso_U_13
_atom_site_aniso_U_12
Br1 0.0186(2) 0.0322(3) 0.0248(3) 0.000 0.0003(2) 0.000
Fe1 0.0187(4) 0.0195(4) 0.0190(4) 0.000 0.0021(3) 0.000
N1 0.0186(13) 0.0174(14) 0.0187(13) 0.0002(11) 0.0003(11) -0.0006(11)
C1 0.018(2) 0.018(2) 0.017(2) 0.000 -0.0059(18) 0.000
Fe2 0.0191(4) 0.0272(4) 0.0194(4) 0.000 -0.0002(3) 0.000
C2 0.0197(15) 0.0148(14) 0.0224(17) -0.0011(13) 0.0026(14) -0.0017(12)
C3 0.0264(18) 0.0253(18) 0.0214(17) -0.0052(14) 0.0000(14) -0.0047(15)
C4 0.035(2) 0.0291(19) 0.0238(18) -0.0051(15) 0.0039(16) -0.0038(16)
C5 0.0259(18) 0.0258(18) 0.034(2) -0.0032(15) 0.0106(16) 0.0025(15)
C6 0.0207(16) 0.0168(16) 0.0293(18) 0.0006(14) 0.0006(14) 0.0031(13)
C7 0.0278(18) 0.0188(16) 0.0239(18) 0.0047(14) 0.0007(15) -0.0039(14)
C8 0.0243(16) 0.0206(16) 0.0239(18) 0.0012(14) 0.0037(14) -0.0030(14)
C9 0.0271(18) 0.0185(17) 0.040(2) 0.0031(15) 0.0018(16) -0.0016(14)
C10 0.034(2) 0.0185(18) 0.051(3) -0.0031(17) 0.0127(19) -0.0018(15)
C11 0.037(2) 0.0245(19) 0.034(2) -0.0035(16) 0.0073(17) -0.0137(16)
C12 0.0282(19) 0.0279(19) 0.0283(19) 0.0008(15) 0.0012(16) -0.0093(15)
C13 0.0233(17) 0.0238(17) 0.0232(17) 0.0003(14) 0.0044(14) -0.0066(14)
C14 0.039(2) 0.026(2) 0.065(3) 0.003(2) -0.009(2) 0.0071(18)
C15 0.053(3) 0.040(2) 0.047(3) -0.017(2) 0.013(2) -0.019(2)
C16 0.0278(18) 0.032(2) 0.031(2) -0.0012(16) -0.0055(16) 0.0035(16)
C17 0.027(3) 0.051(3) 0.016(2) 0.000 0.002(2) 0.000
C18 0.0313(18) 0.036(2) 0.0181(17) -0.0052(15) -0.0071(14) 0.0058(15)
C19 0.0233(17) 0.0292(19) 0.0190(16) -0.0007(14) -0.0047(14) -0.0020(14)
C20 0.026(3) 0.118(7) 0.026(3) 0.000 0.005(3) 0.000
C21 0.066(3) 0.046(2) 0.028(2) -0.0086(19) -0.012(2) 0.028(2)
C22 0.036(2) 0.045(2) 0.031(2) 0.0068(18) -0.0087(17) -0.0137(19)

loop_
_atom_type_symbol
_atom_type_description
_atom_type_scat_dispersion_real
_atom_type_scat_dispersion_imag
_atom_type_scat_source
C C 0.0181 0.0091 'International Tables Vol C Tables 4.2.6.8 and 6.1.1.4'
H H 0.0000 0.0000 'International Tables Vol C Tables 4.2.6.8 and 6.1.1.4'
Br Br -0.6763 1.2805 'International Tables Vol C Tables 4.2.6.8 and 6.1.1.4'
Fe Fe -1.1336 3.1974 'International Tables Vol C Tables 4.2.6.8 and 6.1.1.4'
N N 0.0311 0.0180 'International Tables Vol C Tables 4.2.6.8 and 6.1.1.4'

loop_
_exptl_crystal_face_index_h
_exptl_crystal_face_index_k
_exptl_crystal_face_index_l
_exptl_crystal_face_perp_dist
0 -1 -5 0.0500
-2 3 7 0.0310
7 -3 1 0.0730
-8 4 -1 0.0980
-3 -10 1 0.0280
4 11 -1 0.0060
-7 4 4 0.0640

loop_
_geom_angle_atom_site_label_1
_geom_angle_atom_site_label_2
_geom_angle_atom_site_label_3
_geom_angle
_geom_angle_site_symmetry_1
_geom_angle_site_symmetry_3
_geom_angle_publ_flag
C2 Fe1 C2 92.98(19) . 7_575 ?
C2 Fe1 C3 42.17(14) 7_575 7_575 ?
C2 Fe1 C3 112.27(14) 7_575 . ?
C2 Fe1 C3 112.27(14) . 7_575 ?
C2 Fe1 C3 42.17(14) . . ?
C2 Fe1 C4 69.80(14) . . ?
C2 Fe1 C4 69.80(14) 7_575 7_575 ?
C2 Fe1 C4 152.10(15) . 7_575 ?
C2 Fe1 C4 152.10(15) 7_575 . ?
C2 Fe1 C5 69.71(14) . . ?
C2 Fe1 C5 69.71(14) 7_575 7_575 ?
C2 Fe1 C5 153.42(15) . 7_575 ?
C2 Fe1 C5 153.42(15) 7_575 . ?
C2 Fe1 C6 113.06(14) . 7_575 ?
C2 Fe1 C6 113.06(14) 7_575 . ?
C2 Fe1 C6 42.28(13) 7_575 7_575 ?
C2 Fe1 C6 42.28(13) . . ?
C3 Fe1 C3 101.1(2) 7_575 . ?
C3 Fe1 C4 40.60(14) . . ?
C3 Fe1 C4 123.34(16) 7_575 . ?
C3 Fe1 C4 123.34(16) . 7_575 ?
C3 Fe1 C4 40.60(14) 7_575 7_575 ?
C3 Fe1 C5 68.63(15) 7_575 7_575 ?
C3 Fe1 C5 163.14(16) 7_575 . ?
C3 Fe1 C5 163.14(16) . 7_575 ?
C3 Fe1 C5 68.63(15) . . ?
C3 Fe1 C6 150.10(14) . 7_575 ?
C3 Fe1 C6 150.10(14) 7_575 . ?
C3 Fe1 C6 70.24(14) 7_575 7_575 ?
C3 Fe1 C6 70.24(14) . . ?
C4 Fe1 C4 115.9(2) 7_575 . ?
C5 Fe1 C4 133.52(15) 7_575 . ?
C5 Fe1 C4 40.41(15) . . ?
C5 Fe1 C4 40.41(15) 7_575 7_575 ?
C5 Fe1 C4 133.52(15) . 7_575 ?
C5 Fe1 C5 117.6(2) 7_575 . ?
C6 Fe1 C4 164.91(15) . 7_575 ?
C6 Fe1 C4 164.91(15) 7_575 . ?
C6 Fe1 C4 69.10(15) 7_575 7_575 ?
C6 Fe1 C4 69.10(15) . . ?
C6 Fe1 C5 125.34(15) 7_575 . ?
C6 Fe1 C5 125.34(15) . 7_575 ?
C6 Fe1 C5 40.83(14) . . ?
C6 Fe1 C5 40.83(14) 7_575 7_575 ?
C6 Fe1 C6 102.6(2) 7_575 . ?
C1 N1 C2 127.9(3) . . ?
C1 N1 C7 117.5(3) . . ?
C2 N1 C7 114.5(3) . . ?
N1 C1 N1 121.5(4) . 7_575 ?
N1 C1 Fe2 119.0(2) . . ?
N1 C1 Fe2 119.0(2) 7_575 . ?
C1 Fe2 Br1 103.54(13) . . ?
C1 Fe2 C17 161.67(19) . . ?
C1 Fe2 C18 130.87(14) . 7_575 ?
C1 Fe2 C18 130.87(14) . . ?
C1 Fe2 C19 99.49(15) . 7_575 ?
C1 Fe2 C19 99.49(15) . . ?
C17 Fe2 Br1 94.79(14) . . ?
C18 Fe2 Br1 111.93(10) 7_575 . ?
C18 Fe2 Br1 111.93(10) . . ?
C18 Fe2 C17 37.68(12) . . ?
C18 Fe2 C17 37.68(12) 7_575 . ?
C18 Fe2 C18 63.7(2) 7_575 . ?
C19 Fe2 Br1 149.40(10) . . ?
C19 Fe2 Br1 149.40(10) 7_575 . ?
C19 Fe2 C17 63.43(16) 7_575 . ?
C19 Fe2 C17 63.43(16) . . ?
C19 Fe2 C18 37.86(13) 7_575 7_575 ?
C19 Fe2 C18 64.64(13) 7_575 . ?
C19 Fe2 C18 37.86(13) . . ?
C19 Fe2 C18 64.64(13) . 7_575 ?
C19 Fe2 C19 40.03(19) . 7_575 ?
N1 C2 Fe1 124.1(2) . . ?
N1 C2 C6 125.6(3) . . ?
C3 C2 Fe1 71.12(19) . . ?
C3 C2 N1 126.1(3) . . ?
C3 C2 C6 108.3(3) . . ?
C6 C2 Fe1 71.41(19) . . ?
Fe1 C3 H3 127.2 . . ?
C2 C3 Fe1 66.71(18) . . ?
C2 C3 H3 126.0 . . ?
C4 C3 Fe1 71.6(2) . . ?
C4 C3 C2 108.0(3) . . ?
C4 C3 H3 126.0 . . ?
Fe1 C4 H4 128.2 . . ?
C3 C4 Fe1 67.8(2) . . ?
C3 C4 H4 126.0 . . ?
C3 C4 C5 107.9(3) . . ?
C5 C4 Fe1 69.6(2) . . ?
C5 C4 H4 126.0 . . ?
Fe1 C5 H5 127.8 . . ?
C4 C5 Fe1 70.0(2) . . ?
C4 C5 H5 125.5 . . ?
C4 C5 C6 109.0(3) . . ?
C6 C5 Fe1 68.27(19) . . ?
C6 C5 H5 125.5 . . ?
Fe1 C6 H6 127.7 . . ?
C2 C6 Fe1 66.31(19) . . ?
C2 C6 H6 126.6 . . ?
C5 C6 Fe1 70.9(2) . . ?
C5 C6 C2 106.7(3) . . ?
C5 C6 H6 126.6 . . ?
N1 C7 H7A 109.3 . . ?
N1 C7 H7B 109.3 . . ?
N1 C7 C8 111.7(3) . . ?
H7A C7 H7B 107.9 . . ?
C8 C7 H7A 109.3 . . ?
C8 C7 H7B 109.3 . . ?
C9 C8 C7 120.7(3) . . ?
C9 C8 C13 119.4(3) . . ?
C13 C8 C7 119.9(3) . . ?
C8 C9 C14 122.2(3) . . ?
C10 C9 C8 119.1(4) . . ?
C10 C9 C14 118.8(3) . . ?
C9 C10 H10 118.8 . . ?
C11 C10 C9 122.5(4) . . ?
C11 C10 H10 118.8 . . ?
C10 C11 C15 121.5(4) . . ?
C12 C11 C10 117.7(4) . . ?
C12 C11 C15 120.8(4) . . ?
C11 C12 H12 119.1 . . ?
C11 C12 C13 121.8(4) . . ?
C13 C12 H12 119.1 . . ?
C8 C13 C16 121.4(3) . . ?
C12 C13 C8 119.5(3) . . ?
C12 C13 C16 119.1(3) . . ?
C9 C14 H14A 109.5 . . ?
C9 C14 H14B 109.5 . . ?
C9 C14 H14C 109.5 . . ?
H14A C14 H14B 109.5 . . ?
H14A C14 H14C 109.5 . . ?
H14B C14 H14C 109.5 . . ?
C11 C15 H15A 109.5 . . ?
C11 C15 H15B 109.5 . . ?
C11 C15 H15C 109.5 . . ?
H15A C15 H15B 109.5 . . ?
H15A C15 H15C 109.5 . . ?
H15B C15 H15C 109.5 . . ?
C13 C16 H16A 109.5 . . ?
C13 C16 H16B 109.5 . . ?
C13 C16 H16C 109.5 . . ?
H16A C16 H16B 109.5 . . ?
H16A C16 H16C 109.5 . . ?
H16B C16 H16C 109.5 . . ?
C18 C17 Fe2 71.1(2) 7_575 . ?
C18 C17 Fe2 71.1(2) . . ?
C18 C17 C18 109.5(5) . 7_575 ?
C18 C17 C20 125.2(2) . . ?
C18 C17 C20 125.2(2) 7_575 . ?
C20 C17 Fe2 126.8(4) . . ?
C17 C18 Fe2 71.2(2) . . ?
C17 C18 C21 125.7(4) . . ?
C19 C18 Fe2 68.20(19) . . ?
C19 C18 C17 107.2(3) . . ?
C19 C18 C21 127.1(4) . . ?
C21 C18 Fe2 124.7(3) . . ?
C18 C19 Fe2 73.9(2) . . ?
C18 C19 C19 108.0(2) . 7_575 ?
C18 C19 C22 127.8(4) . . ?
C19 C19 Fe2 69.99(10) 7_575 . ?
C19 C19 C22 123.6(2) 7_575 . ?
C22 C19 Fe2 128.9(3) . . ?
C17 C20 H20A 114(4) . . ?
C17 C20 H20B 113(4) . 7_575 ?
C17 C20 H20B 113(4) . . ?
H20A C20 H20B 111(5) . 7_575 ?
H20A C20 H20B 111(5) . . ?
H20B C20 H20B 92(8) . 7_575 ?
C18 C21 H21A 109.5 . . ?
C18 C21 H21B 109.5 . . ?
C18 C21 H21C 109.5 . . ?
H21A C21 H21B 109.5 . . ?
H21A C21 H21C 109.5 . . ?
H21B C21 H21C 109.5 . . ?
C19 C22 H22A 109.5 . . ?
C19 C22 H22B 109.5 . . ?
C19 C22 H22C 109.5 . . ?
H22A C22 H22B 109.5 . . ?
H22A C22 H22C 109.5 . . ?
H22B C22 H22C 109.5 . . ?

loop_
_geom_bond_atom_site_label_1
_geom_bond_atom_site_label_2
_geom_bond_distance
_geom_bond_site_symmetry_2
_geom_bond_publ_flag
Br1 Fe2 2.3968(9) . ?
Fe1 C2 1.956(3) . ?
Fe1 C2 1.956(3) 7_575 ?
Fe1 C3 2.015(3) 7_575 ?
Fe1 C3 2.015(3) . ?
Fe1 C4 2.066(4) . ?
Fe1 C4 2.066(4) 7_575 ?
Fe1 C5 2.060(4) 7_575 ?
Fe1 C5 2.060(4) . ?
Fe1 C6 2.025(3) . ?
Fe1 C6 2.025(3) 7_575 ?
N1 C1 1.357(3) . ?
N1 C2 1.431(4) . ?
N1 C7 1.490(4) . ?
C1 Fe2 1.977(5) . ?
Fe2 C17 2.202(5) . ?
Fe2 C18 2.201(4) 7_575 ?
Fe2 C18 2.201(4) . ?
Fe2 C19 2.126(3) . ?
Fe2 C19 2.126(3) 7_575 ?
C2 C3 1.430(5) . ?
C2 C6 1.437(5) . ?
C3 H3 0.9500 . ?
C3 C4 1.417(5) . ?
C4 H4 0.9500 . ?
C4 C5 1.425(5) . ?
C5 H5 0.9500 . ?
C5 C6 1.425(5) . ?
C6 H6 0.9500 . ?
C7 H7A 0.9900 . ?
C7 H7B 0.9900 . ?
C7 C8 1.512(5) . ?
C8 C9 1.397(5) . ?
C8 C13 1.410(5) . ?
C9 C10 1.388(6) . ?
C9 C14 1.516(5) . ?
C10 H10 0.9500 . ?
C10 C11 1.388(6) . ?
C11 C12 1.386(6) . ?
C11 C15 1.510(5) . ?
C12 H12 0.9500 . ?
C12 C13 1.387(5) . ?
C13 C16 1.508(5) . ?
C14 H14A 0.9800 . ?
C14 H14B 0.9800 . ?
C14 H14C 0.9800 . ?
C15 H15A 0.9800 . ?
C15 H15B 0.9800 . ?
C15 H15C 0.9800 . ?
C16 H16A 0.9800 . ?
C16 H16B 0.9800 . ?
C16 H16C 0.9800 . ?
C17 C18 1.422(5) 7_575 ?
C17 C18 1.422(5) . ?
C17 C20 1.495(8) . ?
C18 C19 1.406(5) . ?
C18 C21 1.504(6) . ?
C19 C19 1.455(7) 7_575 ?
C19 C22 1.498(5) . ?
C20 H20A 1.02(7) . ?
C20 H20B 0.86(6) . ?
C20 H20B 0.86(6) 7_575 ?
C21 H21A 0.9800 . ?
C21 H21B 0.9800 . ?
C21 H21C 0.9800 . ?
C22 H22A 0.9800 . ?
C22 H22B 0.9800 . ?
C22 H22C 0.9800 . ?

loop_
_geom_torsion_atom_site_label_1
_geom_torsion_atom_site_label_2
_geom_torsion_atom_site_label_3
_geom_torsion_atom_site_label_4
_geom_torsion
_geom_torsion_site_symmetry_1
_geom_torsion_site_symmetry_2
_geom_torsion_site_symmetry_3
_geom_torsion_site_symmetry_4
_geom_torsion_publ_flag
Fe1 C2 C3 C4 59.9(2) . . . . ?
Fe1 C2 C6 C5 -59.7(2) . . . . ?
Fe1 C3 C4 C5 58.1(2) . . . . ?
Fe1 C4 C5 C6 57.2(2) . . . . ?
Fe1 C5 C6 C2 56.8(2) . . . . ?
N1 C2 C3 Fe1 118.9(3) . . . . ?
N1 C2 C3 C4 178.8(3) . . . . ?
N1 C2 C6 Fe1 -119.1(3) . . . . ?
N1 C2 C6 C5 -178.7(3) . . . . ?
N1 C7 C8 C9 102.5(4) . . . . ?
N1 C7 C8 C13 -74.8(4) . . . . ?
C1 N1 C2 Fe1 -6.9(5) . . . . ?
C1 N1 C2 C3 -97.4(4) . . . . ?
C1 N1 C2 C6 83.8(5) . . . . ?
C1 N1 C7 C8 142.7(3) . . . . ?
Fe2 C17 C18 C19 -58.9(2) . . . . ?
Fe2 C17 C18 C21 119.8(4) . . . . ?
Fe2 C18 C19 C19 -62.11(9) . . . 7_575 ?
Fe2 C18 C19 C22 127.1(4) . . . . ?
C2 N1 C1 N1 15.1(7) . . . 7_575 ?
C2 N1 C1 Fe2 -157.0(3) . . . . ?
C2 N1 C7 C8 -41.0(4) . . . . ?
C2 C3 C4 Fe1 -56.9(2) . . . . ?
C2 C3 C4 C5 1.2(4) . . . . ?
C3 C2 C6 Fe1 61.9(2) . . . . ?
C3 C2 C6 C5 2.2(4) . . . . ?
C3 C4 C5 Fe1 -57.0(2) . . . . ?
C3 C4 C5 C6 0.2(4) . . . . ?
C4 C5 C6 Fe1 -58.3(3) . . . . ?
C4 C5 C6 C2 -1.5(4) . . . . ?
C6 C2 C3 Fe1 -62.1(2) . . . . ?
C6 C2 C3 C4 -2.1(4) . . . . ?
C7 N1 C1 N1 -169.2(3) . . . 7_575 ?
C7 N1 C1 Fe2 18.7(4) . . . . ?
C7 N1 C2 Fe1 177.3(2) . . . . ?
C7 N1 C2 C3 86.8(4) . . . . ?
C7 N1 C2 C6 -92.1(4) . . . . ?
C7 C8 C9 C10 -175.3(3) . . . . ?
C7 C8 C9 C14 4.9(5) . . . . ?
C7 C8 C13 C12 176.1(3) . . . . ?
C7 C8 C13 C16 -3.8(5) . . . . ?
C8 C9 C10 C11 -0.6(6) . . . . ?
C9 C8 C13 C12 -1.2(5) . . . . ?
C9 C8 C13 C16 178.9(3) . . . . ?
C9 C10 C11 C12 -1.6(6) . . . . ?
C9 C10 C11 C15 178.6(4) . . . . ?
C10 C11 C12 C13 2.4(5) . . . . ?
C11 C12 C13 C8 -1.0(5) . . . . ?
C11 C12 C13 C16 178.8(3) . . . . ?
C13 C8 C9 C10 2.0(5) . . . . ?
C13 C8 C9 C14 -177.7(3) . . . . ?
C14 C9 C10 C11 179.2(4) . . . . ?
C15 C11 C12 C13 -177.8(4) . . . . ?
C17 C18 C19 Fe2 60.8(3) . . . . ?
C17 C18 C19 C19 -1.3(3) . . . 7_575 ?
C17 C18 C19 C22 -172.1(4) . . . . ?
C18 C17 C18 Fe2 61.0(4) 7_575 . . . ?
C18 C17 C18 C19 2.1(6) 7_575 . . . ?
C18 C17 C18 C21 -179.2(3) 7_575 . . . ?
C20 C17 C18 Fe2 -122.2(6) . . . . ?
C20 C17 C18 C19 178.9(5) . . . . ?
C20 C17 C18 C21 -2.5(8) . . . . ?
C21 C18 C19 Fe2 -117.8(4) . . . . ?
C21 C18 C19 C19 -179.9(3) . . . 7_575 ?
C21 C18 C19 C22 9.3(6) . . . . ?
